data_7051055
_journal_name_full 'New Journal of Chemistry'
_journal_paper_doi 10.1039/b008262g
_journal_year 2001
_chemical_formula_sum 'C11 H15 N5 O3'
_chemical_formula_weight 265.28
_space_group_IT_number 2
_symmetry_cell_setting triclinic
_symmetry_space_group_name_Hall '-P 1'
_symmetry_space_group_name_H-M 'P -1'
_cell_angle_alpha 91.28(2)
_cell_angle_beta 109.460(10)
_cell_angle_gamma 94.01(2)
_cell_formula_units_Z 2
_cell_length_a 7.2620(10)
_cell_length_b 9.466(3)
_cell_length_c 9.8390(10)
_cell_measurement_temperature 293(2)
_cell_volume 635.4(2)
_diffrn_ambient_temperature 293(2)
_exptl_crystal_density_diffrn 1.387
_cod_database_code 7051055

loop_
_symmetry_equiv_pos_as_xyz
'x, y, z'
'-x, -y, -z'

loop_
_atom_site_label
_atom_site_type_symbol
_atom_site_fract_x
_atom_site_fract_y
_atom_site_fract_z
_atom_site_U_iso_or_equiv
_atom_site_adp_type
_atom_site_occupancy
_atom_site_symmetry_multiplicity
_atom_site_calc_flag
_atom_site_refinement_flags
_atom_site_disorder_assembly
_atom_site_disorder_group
O1 O 0.14252(18) 0.00112(12) -0.26976(11) 0.0506(3) Uani 1 1 d . . .
O2 O 0.43096(17) -0.25684(12) 0.13818(12) 0.0483(3) Uani 1 1 d . . .
O3 O 0.26422(18) 0.18991(12) 0.18283(12) 0.0475(3) Uani 1 1 d . . .
N1 N 0.19328(17) 0.09282(12) -0.04325(13) 0.0344(3) Uani 1 1 d . . .
N2 N 0.33280(17) -0.03699(13) 0.15956(12) 0.0340(3) Uani 1 1 d . . .
C1 C 0.2046(2) -0.01804(15) -0.13717(14) 0.0342(3) Uani 1 1 d . . .
C2 C 0.2844(2) -0.13891(16) -0.07378(15) 0.0361(3) Uani 1 1 d . . .
C3 C 0.3532(2) -0.15166(14) 0.07396(15) 0.0330(3) Uani 1 1 d . . .
C4 C 0.2639(2) 0.08737(15) 0.10404(15) 0.0335(3) Uani 1 1 d . . .
C5 C 0.1164(3) 0.22534(19) -0.1012(2) 0.0469(4) Uani 1 1 d . . .
N3 N 0.68715(18) -0.37209(13) 0.36877(13) 0.0336(3) Uani 1 1 d . . .
N4 N 0.4873(2) -0.54378(16) 0.20834(16) 0.0504(4) Uani 1 1 d . . .
N5 N 0.8830(2) -0.18403(15) 0.50463(16) 0.0470(4) Uani 1 1 d . . .
C6 C 0.4014(3) -0.0436(2) 0.31662(17) 0.0490(4) Uani 1 1 d . . .
C7 C 0.6118(2) -0.50944(15) 0.34185(16) 0.0371(3) Uani 1 1 d . . .
C8 C 0.6692(3) -0.60226(18) 0.4521(2) 0.0460(4) Uani 1 1 d . . .
C9 C 0.7966(3) -0.54993(19) 0.5844(2) 0.0484(4) Uani 1 1 d . . .
C10 C 0.8725(2) -0.41152(18) 0.60941(17) 0.0424(4) Uani 1 1 d . . .
C11 C 0.8182(2) -0.31985(16) 0.49732(15) 0.0350(3) Uani 1 1 d . . .
H2 H 0.297(2) -0.2155(19) -0.1326(18) 0.040(4) Uiso 1 1 d . . .
H51 H 0.226(3) 0.297(2) -0.097(2) 0.070(6) Uiso 1 1 d . . .
H52 H 0.035(3) 0.261(2) -0.050(2) 0.068(6) Uiso 1 1 d . . .
H53 H 0.040(3) 0.206(2) -0.200(2) 0.065(6) Uiso 1 1 d . . .
H61 H 0.386(4) -0.147(3) 0.342(3) 0.090(8) Uiso 1 1 d . . .
H62 H 0.316(4) 0.010(3) 0.356(3) 0.093(8) Uiso 1 1 d . . .
H63 H 0.532(4) -0.004(3) 0.355(3) 0.089(8) Uiso 1 1 d . . .
H30 H 0.633(2) -0.3108(18) 0.2982(19) 0.044(5) Uiso 1 1 d . . .
H410 H 0.436(3) -0.469(2) 0.153(2) 0.062(6) Uiso 1 1 d . . .
H420 H 0.419(3) -0.628(2) 0.194(2) 0.061(6) Uiso 1 1 d . . .
H510 H 0.863(3) -0.131(2) 0.423(2) 0.061(6) Uiso 1 1 d . . .
H520 H 0.969(3) -0.146(2) 0.589(2) 0.064(6) Uiso 1 1 d . . .
H8 H 0.615(3) -0.702(2) 0.434(2) 0.069(6) Uiso 1 1 d . . .
H9 H 0.836(3) -0.613(2) 0.664(2) 0.058(5) Uiso 1 1 d . . .
H10 H 0.961(3) -0.374(2) 0.702(2) 0.055(5) Uiso 1 1 d . . .

loop_
_atom_site_aniso_label
_atom_site_aniso_U_11
_atom_site_aniso_U_22
_atom_site_aniso_U_33
_atom_site_aniso_U_23
_atom_site_aniso_U_13
_atom_site_aniso_U_12
O1 0.0636(8) 0.0496(7) 0.0264(5) 0.0042(5) 0.0014(5) -0.0092(6)
O2 0.0558(7) 0.0346(6) 0.0430(6) 0.0045(5) 0.0007(5) 0.0071(5)
O3 0.0607(7) 0.0347(6) 0.0472(7) -0.0076(5) 0.0197(5) -0.0013(5)
N1 0.0352(6) 0.0305(6) 0.0339(6) 0.0050(5) 0.0074(5) -0.0003(5)
N2 0.0379(6) 0.0339(6) 0.0259(6) 0.0011(5) 0.0061(5) -0.0017(5)
C1 0.0332(7) 0.0360(8) 0.0272(7) 0.0010(6) 0.0042(5) -0.0080(6)
C2 0.0385(8) 0.0339(8) 0.0311(7) -0.0050(6) 0.0071(6) -0.0036(6)
C3 0.0314(7) 0.0291(7) 0.0329(7) 0.0005(5) 0.0043(6) -0.0034(5)
C4 0.0331(7) 0.0302(7) 0.0346(7) -0.0002(6) 0.0099(6) -0.0052(6)
C5 0.0487(10) 0.0393(9) 0.0512(10) 0.0148(7) 0.0133(8) 0.0074(7)
N3 0.0396(7) 0.0287(6) 0.0308(6) 0.0030(5) 0.0095(5) 0.0019(5)
N4 0.0619(9) 0.0325(8) 0.0486(8) -0.0050(6) 0.0104(7) -0.0075(7)
N5 0.0589(9) 0.0378(7) 0.0329(7) 0.0004(6) 0.0025(6) -0.0069(6)
C6 0.0615(12) 0.0540(11) 0.0272(8) 0.0026(7) 0.0089(8) 0.0049(9)
C7 0.0412(8) 0.0304(7) 0.0428(8) -0.0007(6) 0.0183(6) 0.0027(6)
C8 0.0526(10) 0.0315(8) 0.0578(10) 0.0108(7) 0.0224(8) 0.0069(7)
C9 0.0518(10) 0.0474(10) 0.0515(10) 0.0221(8) 0.0209(8) 0.0167(8)
C10 0.0433(9) 0.0491(9) 0.0335(8) 0.0093(7) 0.0096(7) 0.0104(7)
C11 0.0369(7) 0.0374(8) 0.0311(7) 0.0010(6) 0.0115(6) 0.0041(6)

loop_
_geom_bond_atom_site_label_1
_geom_bond_atom_site_label_2
_geom_bond_distance
_geom_bond_site_symmetry_2
_geom_bond_publ_flag
O1 C1 1.2522(17) . ?
O2 C3 1.2565(18) . ?
O3 C4 1.2280(18) . ?
N1 C4 1.3702(18) . ?
N1 C1 1.4075(19) . ?
N1 C5 1.459(2) . ?
N2 C4 1.3651(19) . ?
N2 C3 1.4050(19) . ?
N2 C6 1.4614(19) . ?
C1 C2 1.385(2) . ?
C2 C3 1.382(2) . ?
C2 H2 0.946(17) . ?
C5 H51 1.00(2) . ?
C5 H52 0.97(2) . ?
C5 H53 0.95(2) . ?
N3 C7 1.3596(19) . ?
N3 C11 1.3616(18) . ?
N3 H30 0.918(18) . ?
N4 C7 1.341(2) . ?
N4 H410 0.93(2) . ?
N4 H420 0.89(2) . ?
N5 C11 1.330(2) . ?
N5 H510 0.93(2) . ?
N5 H520 0.90(2) . ?
C6 H61 1.02(3) . ?
C6 H62 0.99(3) . ?
C6 H63 0.94(3) . ?
C7 C8 1.384(2) . ?
C8 C9 1.379(3) . ?
C8 H8 0.98(2) . ?
C9 C10 1.369(3) . ?
C9 H9 0.97(2) . ?
C10 C11 1.388(2) . ?
C10 H10 0.96(2) . ?

loop_
_cod_related_entry_id
_cod_related_entry_database
_cod_related_entry_code
1 ChemSpider 30652858
